data_4088147
loop_
_publ_author_name
'Erickson, Jeremy D.'
'Vasko, Petra'
'Riparetti, Ryan D.'
'Fettinger, James C.'
'Tuononen, Heikki M.'
'Power, Philip P.'

_publ_section_title
;
 Reactions of m-Terphenyl-Stabilized Germylene and Stannylene with Water
 and Methanol: Oxidative Addition versus Arene Elimination and Different
 Reaction Pathways for Alkyl- and Aryl-Substituted Species
;
_journal_issue 24
_journal_name_full Organometallics
_journal_page_first 5785
_journal_paper_doi 10.1021/acs.organomet.5b00884
_journal_volume 34
_journal_year 2015
_chemical_formula_moiety 'C48 H52 O2 Sn2'
_chemical_formula_sum 'C48 H52 O2 Sn2'
_chemical_formula_weight 898.27
_space_group_crystal_system monoclinic
_space_group_IT_number 12
_space_group_name_Hall '-C 2y'
_space_group_name_H-M_alt 'C 1 2/m 1'
_atom_sites_solution_hydrogens mixed
_audit_creation_method SHELXL-2014/7
_cell_angle_alpha 90
_cell_angle_beta 99.7123(11)
_cell_angle_gamma 90
_cell_formula_units_Z 2
_cell_length_a 10.2893(4)
_cell_length_b 22.5948(8)
_cell_length_c 8.7294(3)
_cell_measurement_reflns_used 9991
_cell_measurement_temperature 90(2)
_cell_measurement_theta_max 71.23
_cell_measurement_theta_min 3.91
_cell_volume 2000.36(13)
_computing_cell_refinement 'SAINT (8.34a) (Bruker, 2013)'
_computing_data_collection 'Apex2 (2013.10-2) (Bruker, 2013)'
_computing_data_reduction 'SAINT (8.34a) (Bruker, 2013)'
_computing_molecular_graphics 'Bruker SHELXTL'
_computing_publication_material 'Bruker SHELXTL'
_computing_structure_refinement 'SHELXL-2014/7 (Sheldrick, 2014)'
_computing_structure_solution 'SHELXT (Sheldrick, 2014)'
_diffrn_ambient_temperature 90(2)
_diffrn_measured_fraction_theta_full 0.972
_diffrn_measured_fraction_theta_max 0.939
_diffrn_measurement_device_type 'Bruker APEX-II CCD'
_diffrn_measurement_method '\f and \w scans'
_diffrn_radiation_type CuK\a
_diffrn_radiation_wavelength 1.54178
_diffrn_reflns_av_unetI/netI 0.0410
_diffrn_reflns_Laue_measured_fraction_full 0.972
_diffrn_reflns_Laue_measured_fraction_max 0.939
_diffrn_reflns_limit_h_max 12
_diffrn_reflns_limit_h_min -12
_diffrn_reflns_limit_k_max 27
_diffrn_reflns_limit_k_min -27
_diffrn_reflns_limit_l_max 10
_diffrn_reflns_limit_l_min -10
_diffrn_reflns_number 2926
_diffrn_reflns_point_group_measured_fraction_full 0.972
_diffrn_reflns_point_group_measured_fraction_max 0.939
_diffrn_reflns_theta_full 67.679
_diffrn_reflns_theta_max 72.221
_diffrn_reflns_theta_min 3.913
_exptl_absorpt_coefficient_mu 10.214
_exptl_absorpt_correction_T_max 0.5230
_exptl_absorpt_correction_T_min 0.2531
_exptl_absorpt_correction_type multi-scan
_exptl_absorpt_process_details 'TWINABS V2012/1 (Sheldrick, 2012)'
_exptl_crystal_colour 'Pale Yellow'
_exptl_crystal_density_diffrn 1.491
_exptl_crystal_description Rod
_exptl_crystal_F_000 912
_exptl_crystal_size_max 0.433
_exptl_crystal_size_mid 0.137
_exptl_crystal_size_min 0.097
_refine_diff_density_max 0.495
_refine_diff_density_min -0.974
_refine_diff_density_rms 0.083
_refine_ls_extinction_method none
_refine_ls_goodness_of_fit_ref 1.038
_refine_ls_hydrogen_treatment mixed
_refine_ls_matrix_type full
_refine_ls_number_parameters 129
_refine_ls_number_reflns 2926
_refine_ls_number_restraints 1
_refine_ls_restrained_S_all 1.038
_refine_ls_R_factor_all 0.0301
_refine_ls_R_factor_gt 0.0300
_refine_ls_shift/su_max 0.001
_refine_ls_shift/su_mean 0.000
_refine_ls_structure_factor_coef Fsqd
_refine_ls_weighting_details 'w=1/[\s^2^(Fo^2^)+(0.0426P)^2^+2.6601P] where P=(Fo^2^+2Fc^2^)/3'
_refine_ls_weighting_scheme calc
_refine_ls_wR_factor_gt 0.0815
_refine_ls_wR_factor_ref 0.0817
_reflns_Friedel_coverage 0.000
_reflns_number_gt 2902
_reflns_number_total 2926
_reflns_threshold_expression 'I > 2\s(I)'
_cod_data_source_file om5b00884_si_003.cif
_cod_data_source_block JE41TW52
_cod_depositor_comments
;
The following automatic conversions were performed:

data item '_exptl_absorpt_correction_type' value 'Multi-scan' was
changed to 'multi-scan' in accordance with the
/home/saulius/struct/COD-crude-data/automatic-downloads/DataCite-retrospective/ACS/depositions/lib/dictionaries/cif_core.dic
dictionary named 'cif_core.dic' version 2.4.2 last updated on
2011-04-26.

Automatic conversion script
Id: cif_fix_values 6909 2019-04-08 15:41:33Z antanas 
;
_cod_original_sg_symbol_H-M 'C 2/m'
_cod_database_code 4088147
_shelx_shelxl_version_number 2014/7
_shelx_space_group_comment
; 
The symmetry employed for this shelxl refinement is uniquely defined 
by the following loop, which should always be used as a source of 
symmetry information in preference to the above space-group names. 
They are only intended as comments. 
;
_shelx_estimated_absorpt_t_min 0.096
_shelx_estimated_absorpt_t_max 0.437

loop_
_space_group_symop_operation_xyz
'x, y, z'
'-x, y, -z'
'x+1/2, y+1/2, z'
'-x+1/2, y+1/2, -z'
'-x, -y, -z'
'x, -y, z'
'-x+1/2, -y+1/2, -z'
'x+1/2, -y+1/2, z'

loop_
_atom_site_label
_atom_site_type_symbol
_atom_site_fract_x
_atom_site_fract_y
_atom_site_fract_z
_atom_site_U_iso_or_equiv
_atom_site_adp_type
_atom_site_occupancy
_atom_site_site_symmetry_order
_atom_site_calc_flag
_atom_site_refinement_flags_posn
_atom_site_refinement_flags_adp
_atom_site_refinement_flags_occupancy
Sn1 Sn 0.46958(2) 1.0000 0.29879(3) 0.03219(13) Uani 1 2 d S T P
O1 O 0.5000 1.05525(11) 0.5000 0.0343(7) Uani 1 2 d DS T P
H1 H 0.5000 1.0921(6) 0.5000 0.061(19) Uiso 1 2 d DS . P
C1 C 0.2534(3) 1.0000 0.2864(4) 0.0162(6) Uani 1 2 d S T P
C2 C 0.1832(2) 0.94649(10) 0.2852(3) 0.0172(5) Uani 1 1 d . . .
C3 C 0.0487(2) 0.94679(10) 0.2916(3) 0.0192(5) Uani 1 1 d . . .
H3 H 0.0026 0.9104 0.2923 0.023 Uiso 1 1 calc R U .
C4 C -0.0187(3) 1.0000 0.2971(4) 0.0206(8) Uani 1 2 d S T P
H4 H -0.1097 1.0000 0.3044 0.025 Uiso 1 2 calc R U P
C5 C 0.2519(2) 0.88866(10) 0.2680(3) 0.0168(5) Uani 1 1 d . . .
C6 C 0.2874(2) 0.87400(11) 0.1248(3) 0.0191(5) Uani 1 1 d . . .
C7 C 0.3545(2) 0.82099(11) 0.1095(3) 0.0207(5) Uani 1 1 d . . .
H7 H 0.3778 0.8111 0.0119 0.025 Uiso 1 1 calc R U .
C8 C 0.3878(2) 0.78231(10) 0.2349(3) 0.0191(5) Uani 1 1 d . . .
C9 C 0.3488(2) 0.79690(10) 0.3747(3) 0.0193(5) Uani 1 1 d . . .
H9 H 0.3688 0.7705 0.4601 0.023 Uiso 1 1 calc R U .
C10 C 0.2808(2) 0.84949(10) 0.3940(3) 0.0180(5) Uani 1 1 d . . .
C11 C 0.2540(3) 0.91354(12) -0.0163(3) 0.0260(6) Uani 1 1 d . . .
H11A H 0.3203 0.9449 -0.0118 0.039 Uiso 1 1 calc R U .
H11B H 0.1669 0.9313 -0.0176 0.039 Uiso 1 1 calc R U .
H11C H 0.2530 0.8900 -0.1108 0.039 Uiso 1 1 calc R U .
C12 C 0.4651(3) 0.72662(11) 0.2164(3) 0.0247(5) Uani 1 1 d . . .
H12A H 0.4751 0.7035 0.3126 0.037 Uiso 1 1 calc R U .
H12B H 0.5524 0.7373 0.1942 0.037 Uiso 1 1 calc R U .
H12C H 0.4179 0.7030 0.1303 0.037 Uiso 1 1 calc R U .
C13 C 0.2410(3) 0.86310(11) 0.5484(3) 0.0222(5) Uani 1 1 d . . .
H13A H 0.2851 0.8355 0.6270 0.033 Uiso 1 1 calc R U .
H13B H 0.1452 0.8589 0.5398 0.033 Uiso 1 1 calc R U .
H13C H 0.2668 0.9037 0.5790 0.033 Uiso 1 1 calc R U .

loop_
_atom_site_aniso_label
_atom_site_aniso_U_11
_atom_site_aniso_U_22
_atom_site_aniso_U_33
_atom_site_aniso_U_23
_atom_site_aniso_U_13
_atom_site_aniso_U_12
Sn1 0.01398(17) 0.0604(2) 0.02228(17) 0.000 0.00338(11) 0.000
O1 0.0323(16) 0.0144(12) 0.0470(18) 0.000 -0.0202(14) 0.000
C1 0.0172(16) 0.0176(15) 0.0131(16) 0.000 0.0006(13) 0.000
C2 0.0202(12) 0.0161(11) 0.0144(12) 0.0007(8) 0.0002(9) 0.0011(9)
C3 0.0190(12) 0.0160(11) 0.0220(13) 0.0005(9) 0.0018(10) -0.0030(9)
C4 0.0149(17) 0.0230(17) 0.024(2) 0.000 0.0025(15) 0.000
C5 0.0146(11) 0.0151(11) 0.0198(12) -0.0008(9) 0.0007(9) -0.0020(9)
C6 0.0181(12) 0.0181(11) 0.0201(13) 0.0001(9) 0.0001(10) -0.0008(9)
C7 0.0210(12) 0.0202(12) 0.0215(13) -0.0013(9) 0.0051(10) 0.0015(10)
C8 0.0157(11) 0.0149(11) 0.0263(13) -0.0013(9) 0.0027(10) -0.0008(9)
C9 0.0180(12) 0.0164(11) 0.0228(12) 0.0026(9) 0.0014(10) -0.0014(9)
C10 0.0158(11) 0.0180(11) 0.0198(13) -0.0003(9) 0.0017(9) -0.0020(9)
C11 0.0361(15) 0.0218(12) 0.0194(13) 0.0001(9) 0.0028(11) 0.0050(11)
C12 0.0257(13) 0.0189(11) 0.0309(15) 0.0017(10) 0.0086(11) 0.0036(10)
C13 0.0277(14) 0.0192(11) 0.0202(13) 0.0015(10) 0.0059(11) 0.0007(10)

loop_
_atom_type_symbol
_atom_type_description
_atom_type_scat_dispersion_real
_atom_type_scat_dispersion_imag
_atom_type_scat_source
C C 0.0181 0.0091 'International Tables Vol C Tables 4.2.6.8 and 6.1.1.4'
H H 0.0000 0.0000 'International Tables Vol C Tables 4.2.6.8 and 6.1.1.4'
O O 0.0492 0.0322 'International Tables Vol C Tables 4.2.6.8 and 6.1.1.4'
Sn Sn 0.0259 5.4591 'International Tables Vol C Tables 4.2.6.8 and 6.1.1.4'

loop_
_geom_angle_atom_site_label_1
_geom_angle_atom_site_label_2
_geom_angle_atom_site_label_3
_geom_angle
_geom_angle_site_symmetry_1
_geom_angle_site_symmetry_3
O1 Sn1 O1 71.59(11) . 5_676
O1 Sn1 C1 92.69(7) . .
O1 Sn1 C1 92.69(7) 5_676 .
Sn1 O1 Sn1 108.42(11) 5_676 .
Sn1 O1 H1 125.79(5) 5_676 .
Sn1 O1 H1 125.79(5) . .
C2 C1 C2 118.4(3) 6_575 .
C2 C1 Sn1 120.79(16) 6_575 .
C2 C1 Sn1 120.79(16) . .
C3 C2 C1 120.5(2) . .
C3 C2 C5 119.6(2) . .
C1 C2 C5 119.8(2) . .
C4 C3 C2 120.6(2) . .
C4 C3 H3 119.7 . .
C2 C3 H3 119.7 . .
C3 C4 C3 119.4(3) 6_575 .
C3 C4 H4 120.3 6_575 .
C3 C4 H4 120.3 . .
C6 C5 C10 119.8(2) . .
C6 C5 C2 119.5(2) . .
C10 C5 C2 120.7(2) . .
C5 C6 C7 119.6(2) . .
C5 C6 C11 121.9(2) . .
C7 C6 C11 118.4(2) . .
C8 C7 C6 121.3(2) . .
C8 C7 H7 119.3 . .
C6 C7 H7 119.3 . .
C9 C8 C7 118.1(2) . .
C9 C8 C12 121.8(2) . .
C7 C8 C12 120.0(2) . .
C8 C9 C10 122.1(2) . .
C8 C9 H9 119.0 . .
C10 C9 H9 119.0 . .
C9 C10 C5 118.9(2) . .
C9 C10 C13 119.8(2) . .
C5 C10 C13 121.3(2) . .
C6 C11 H11A 109.5 . .
C6 C11 H11B 109.5 . .
H11A C11 H11B 109.5 . .
C6 C11 H11C 109.5 . .
H11A C11 H11C 109.5 . .
H11B C11 H11C 109.5 . .
C8 C12 H12A 109.5 . .
C8 C12 H12B 109.5 . .
H12A C12 H12B 109.5 . .
C8 C12 H12C 109.5 . .
H12A C12 H12C 109.5 . .
H12B C12 H12C 109.5 . .
C10 C13 H13A 109.5 . .
C10 C13 H13B 109.5 . .
H13A C13 H13B 109.5 . .
C10 C13 H13C 109.5 . .
H13A C13 H13C 109.5 . .
H13B C13 H13C 109.5 . .

loop_
_geom_bond_atom_site_label_1
_geom_bond_atom_site_label_2
_geom_bond_distance
_geom_bond_site_symmetry_2
Sn1 O1 2.1345(14) .
Sn1 O1 2.1345(14) 5_676
Sn1 C1 2.208(3) .
O1 Sn1 2.1344(14) 5_676
O1 H1 0.833(13) .
C1 C2 1.408(3) 6_575
C1 C2 1.408(3) .
C2 C3 1.394(4) .
C2 C5 1.505(3) .
C3 C4 1.393(3) .
C3 H3 0.9500 .
C4 C3 1.392(3) 6_575
C4 H4 0.9500 .
C5 C6 1.400(4) .
C5 C10 1.404(3) .
C6 C7 1.400(3) .
C6 C11 1.513(4) .
C7 C8 1.398(4) .
C7 H7 0.9500 .
C8 C9 1.387(4) .
C8 C12 1.511(3) .
C9 C10 1.404(3) .
C9 H9 0.9500 .
C10 C13 1.505(4) .
C11 H11A 0.9800 .
C11 H11B 0.9800 .
C11 H11C 0.9800 .
C12 H12A 0.9800 .
C12 H12B 0.9800 .
C12 H12C 0.9800 .
C13 H13A 0.9800 .
C13 H13B 0.9800 .
C13 H13C 0.9800 .

loop_
_geom_torsion_atom_site_label_1
_geom_torsion_atom_site_label_2
_geom_torsion_atom_site_label_3
_geom_torsion_atom_site_label_4
_geom_torsion
_geom_torsion_site_symmetry_1
_geom_torsion_site_symmetry_4
C2 C1 C2 C3 -3.6(5) 6_575 .
Sn1 C1 C2 C3 174.1(2) . .
C2 C1 C2 C5 173.00(18) 6_575 .
Sn1 C1 C2 C5 -9.2(4) . .
C1 C2 C3 C4 1.0(4) . .
C5 C2 C3 C4 -175.7(3) . .
C2 C3 C4 C3 1.8(5) . 6_575
C3 C2 C5 C6 105.7(3) . .
C1 C2 C5 C6 -71.0(3) . .
C3 C2 C5 C10 -74.5(3) . .
C1 C2 C5 C10 108.9(3) . .
C10 C5 C6 C7 -1.6(4) . .
C2 C5 C6 C7 178.3(2) . .
C10 C5 C6 C11 177.6(2) . .
C2 C5 C6 C11 -2.5(3) . .
C5 C6 C7 C8 -0.4(4) . .
C11 C6 C7 C8 -179.7(2) . .
C6 C7 C8 C9 2.0(4) . .
C6 C7 C8 C12 -177.5(2) . .
C7 C8 C9 C10 -1.6(4) . .
C12 C8 C9 C10 177.9(2) . .
C8 C9 C10 C5 -0.3(4) . .
C8 C9 C10 C13 -179.9(2) . .
C6 C5 C10 C9 2.0(3) . .
C2 C5 C10 C9 -177.9(2) . .
C6 C5 C10 C13 -178.4(2) . .
C2 C5 C10 C13 1.7(3) . .
